data_2230769
loop_
_publ_author_name
'Wang, Juangang'
'Yang, Peipei'
'Yang, Jin'

_publ_section_title
;
 <i>N</i>^4^,<i>N</i>^4'^-Bis(4-methoxybenzylidene)-3,3'-dimethylbenzidine
;
_journal_coeditor_code KP2337
_journal_issue 7
_journal_name_full 'Acta Crystallographica Section E'
_journal_page_first o1753
_journal_paper_doi 10.1107/S1600536811023749
_journal_volume 67
_journal_year 2011
_chemical_formula_iupac 'C30 H28 N2 O2'
_chemical_formula_moiety 'C30 H28 N2 O2'
_chemical_formula_sum 'C30 H28 N2 O2'
_chemical_formula_weight 448.54
_chemical_name_systematic
;
<i>N</i>^4^,<i>N</i>^4'^-Bis(4-methoxybenzylidene)-3,3'-dimethylbenzidine
;
_space_group_IT_number 15
_symmetry_cell_setting monoclinic
_symmetry_space_group_name_Hall '-C 2yc'
_symmetry_space_group_name_H-M 'C 1 2/c 1'
_atom_sites_solution_hydrogens geom
_atom_sites_solution_primary direct
_atom_sites_solution_secondary difmap
_audit_creation_method SHELXL-97
_cell_angle_alpha 90.00
_cell_angle_beta 91.75(3)
_cell_angle_gamma 90.00
_cell_formula_units_Z 4
_cell_length_a 11.644(2)
_cell_length_b 16.228(3)
_cell_length_c 12.431(3)
_cell_measurement_reflns_used 9010
_cell_measurement_temperature 93(2)
_cell_measurement_theta_max 27.46
_cell_measurement_theta_min 3.00
_cell_volume 2347.9(8)
_computing_cell_refinement 'RAPID-AUTO (Rigaku, 1998)'
_computing_data_collection 'RAPID-AUTO (Rigaku, 1998)'
_computing_data_reduction 'CrystalStructure (Rigaku/MSC, 2004)'
_computing_molecular_graphics 'XP in SHELXTL (Sheldrick, 2008)'
_computing_publication_material 'SHELXL97 (Sheldrick, 2008)'
_computing_structure_refinement 'SHELXL97 (Sheldrick, 2008)'
_computing_structure_solution 'SHELXS97 (Sheldrick, 2008)'
_diffrn_ambient_temperature 93(2)
_diffrn_measured_fraction_theta_full 0.993
_diffrn_measured_fraction_theta_max 0.993
_diffrn_measurement_device_type 'Rigaku R-AXIS RAPID'
_diffrn_measurement_method \w
_diffrn_radiation_monochromator graphite
_diffrn_radiation_source 'fine-focus sealed tube'
_diffrn_radiation_type MoK\a
_diffrn_radiation_wavelength 0.71073
_diffrn_reflns_av_R_equivalents 0.0331
_diffrn_reflns_av_sigmaI/netI 0.0251
_diffrn_reflns_limit_h_max 15
_diffrn_reflns_limit_h_min -15
_diffrn_reflns_limit_k_max 20
_diffrn_reflns_limit_k_min -20
_diffrn_reflns_limit_l_max 16
_diffrn_reflns_limit_l_min -14
_diffrn_reflns_number 11279
_diffrn_reflns_theta_full 27.46
_diffrn_reflns_theta_max 27.46
_diffrn_reflns_theta_min 3.00
_diffrn_standards_decay_% 0
_exptl_absorpt_coefficient_mu 0.080
_exptl_absorpt_correction_T_max 0.786
_exptl_absorpt_correction_T_min 0.703
_exptl_absorpt_correction_type multi-scan
_exptl_absorpt_process_details '(ABSCOR ;Higashi, 1995)'
_exptl_crystal_colour yellow
_exptl_crystal_density_diffrn 1.269
_exptl_crystal_density_method 'not measured'
_exptl_crystal_description block
_exptl_crystal_F_000 952
_exptl_crystal_size_max 0.38
_exptl_crystal_size_mid 0.34
_exptl_crystal_size_min 0.22
_refine_diff_density_max 0.402
_refine_diff_density_min -0.191
_refine_ls_extinction_method none
_refine_ls_goodness_of_fit_ref 1.054
_refine_ls_hydrogen_treatment refall
_refine_ls_matrix_type full
_refine_ls_number_parameters 210
_refine_ls_number_reflns 2667
_refine_ls_number_restraints 0
_refine_ls_restrained_S_all 1.054
_refine_ls_R_factor_all 0.0457
_refine_ls_R_factor_gt 0.0391
_refine_ls_shift/su_max 0.001
_refine_ls_shift/su_mean 0.000
_refine_ls_structure_factor_coef Fsqd
_refine_ls_weighting_details 'calc w=1/[\s^2^(Fo^2^)+(0.0658P)^2^+1.0766P] where P=(Fo^2^+2Fc^2^)/3'
_refine_ls_weighting_scheme calc
_refine_ls_wR_factor_gt 0.1069
_refine_ls_wR_factor_ref 0.1112
_reflns_number_gt 2350
_reflns_number_total 2667
_reflns_threshold_expression I>2\s(I)
_cod_data_source_file kp2337.cif
_cod_data_source_block I
_cod_original_sg_symbol_H-M 'C 2/c'
_cod_database_code 2230769
_cod_database_fobs_code 2230769

loop_
_symmetry_equiv_pos_as_xyz
'x, y, z'
'-x, y, -z+1/2'
'x+1/2, y+1/2, z'
'-x+1/2, y+1/2, -z+1/2'
'-x, -y, -z'
'x, -y, z-1/2'
'-x+1/2, -y+1/2, -z'
'x+1/2, -y+1/2, z-1/2'

loop_
_atom_site_type_symbol
_atom_site_label
_atom_site_fract_x
_atom_site_fract_y
_atom_site_fract_z
_atom_site_U_iso_or_equiv
_atom_site_adp_type
_atom_site_calc_flag
_atom_site_refinement_flags
_atom_site_occupancy
_atom_site_symmetry_multiplicity
_atom_site_disorder_assembly
_atom_site_disorder_group
O O1 0.14801(6) 0.07986(5) 1.08572(5) 0.01981(19) Uani d . 1 1 . .
N N1 0.36979(7) 0.15477(5) 0.62842(7) 0.0176(2) Uani d . 1 1 . .
C C1 0.20415(11) 0.12644(8) 1.16991(9) 0.0262(3) Uani d . 1 1 . .
H H1A 0.2839(14) 0.1056(10) 1.1839(12) 0.034(4) Uiso d . 1 1 . .
H H1C 0.2050(14) 0.1847(10) 1.1522(12) 0.038(4) Uiso d . 1 1 . .
H H1B 0.1570(13) 0.1177(10) 1.2330(12) 0.037(4) Uiso d . 1 1 . .
C C2 0.18777(9) 0.08948(6) 0.98408(8) 0.0165(2) Uani d . 1 1 . .
C C3 0.28693(9) 0.13363(6) 0.96025(8) 0.0183(2) Uani d . 1 1 . .
H H3A 0.3342(12) 0.1589(8) 1.0165(11) 0.025(3) Uiso d . 1 1 . .
C C4 0.31999(9) 0.13940(6) 0.85410(8) 0.0179(2) Uani d . 1 1 . .
H H4A 0.3903(12) 0.1681(8) 0.8377(10) 0.022(3) Uiso d . 1 1 . .
C C5 0.25488(8) 0.10280(6) 0.77062(8) 0.0163(2) Uani d . 1 1 . .
C C6 0.15643(9) 0.05837(6) 0.79627(8) 0.0179(2) Uani d . 1 1 . .
H H6A 0.1119(11) 0.0334(8) 0.7388(10) 0.021(3) Uiso d . 1 1 . .
C C7 0.12313(9) 0.05104(6) 0.90185(8) 0.0179(2) Uani d . 1 1 . .
H H7A 0.0561(12) 0.0194(8) 0.9196(10) 0.024(3) Uiso d . 1 1 . .
C C8 0.28718(8) 0.10911(6) 0.65788(8) 0.0176(2) Uani d . 1 1 . .
H H8A 0.2396(11) 0.0762(8) 0.6043(10) 0.020(3) Uiso d . 1 1 . .
C C9 0.40025(8) 0.15379(6) 0.51899(8) 0.0162(2) Uani d . 1 1 . .
C C10 0.43005(8) 0.22903(6) 0.47132(8) 0.0159(2) Uani d . 1 1 . .
C C11 0.46879(8) 0.22851(6) 0.36602(8) 0.0165(2) Uani d . 1 1 . .
H H11A 0.4919(11) 0.2820(9) 0.3346(10) 0.023(3) Uiso d . 1 1 . .
C C12 0.47841(8) 0.15556(6) 0.30593(7) 0.0160(2) Uani d . 1 1 . .
C C13 0.44641(9) 0.08169(6) 0.35559(8) 0.0180(2) Uani d . 1 1 . .
H H13A 0.4501(11) 0.0292(8) 0.3175(10) 0.019(3) Uiso d . 1 1 . .
C C14 0.40833(9) 0.08084(6) 0.46040(8) 0.0183(2) Uani d . 1 1 . .
H H14A 0.3897(12) 0.0279(8) 0.4927(10) 0.024(3) Uiso d . 1 1 . .
C C15 0.41802(9) 0.30788(7) 0.53365(8) 0.0199(2) Uani d . 1 1 . .
H H15C 0.3378(12) 0.3186(9) 0.5538(11) 0.028(3) Uiso d . 1 1 . .
H H15B 0.4624(13) 0.3043(9) 0.6036(12) 0.032(4) Uiso d . 1 1 . .
H H15A 0.4450(12) 0.3550(8) 0.4925(11) 0.025(3) Uiso d . 1 1 . .

loop_
_atom_site_aniso_label
_atom_site_aniso_U_11
_atom_site_aniso_U_22
_atom_site_aniso_U_33
_atom_site_aniso_U_12
_atom_site_aniso_U_13
_atom_site_aniso_U_23
O1 0.0209(4) 0.0261(4) 0.0126(4) -0.0009(3) 0.0023(3) 0.0020(3)
N1 0.0179(4) 0.0209(4) 0.0141(4) 0.0005(3) 0.0020(3) 0.0021(3)
C1 0.0341(6) 0.0295(6) 0.0151(5) -0.0047(5) 0.0020(4) -0.0012(4)
C2 0.0178(5) 0.0179(5) 0.0140(5) 0.0039(4) 0.0024(3) 0.0029(4)
C3 0.0184(5) 0.0198(5) 0.0166(5) -0.0003(4) -0.0011(4) 0.0006(4)
C4 0.0163(5) 0.0192(5) 0.0181(5) -0.0012(4) 0.0012(4) 0.0023(4)
C5 0.0166(5) 0.0171(5) 0.0153(5) 0.0021(4) 0.0018(3) 0.0019(4)
C6 0.0171(5) 0.0201(5) 0.0166(5) -0.0001(4) 0.0005(4) -0.0009(4)
C7 0.0160(5) 0.0195(5) 0.0185(5) -0.0010(4) 0.0032(4) 0.0010(4)
C8 0.0168(5) 0.0200(5) 0.0160(5) 0.0009(4) 0.0003(4) 0.0014(4)
C9 0.0130(4) 0.0224(5) 0.0132(5) -0.0003(4) 0.0003(3) 0.0011(4)
C10 0.0129(4) 0.0197(5) 0.0150(5) -0.0008(3) 0.0000(3) -0.0005(4)
C11 0.0161(5) 0.0184(5) 0.0152(5) -0.0007(4) 0.0008(3) 0.0015(4)
C12 0.0151(5) 0.0191(5) 0.0138(5) 0.0002(3) 0.0003(4) 0.0004(4)
C13 0.0195(5) 0.0179(5) 0.0167(5) -0.0003(4) 0.0009(4) -0.0012(4)
C14 0.0186(5) 0.0187(5) 0.0176(5) -0.0014(4) 0.0016(4) 0.0032(4)
C15 0.0223(5) 0.0203(5) 0.0172(5) -0.0017(4) 0.0040(4) -0.0021(4)

loop_
_atom_type_symbol
_atom_type_description
_atom_type_scat_dispersion_real
_atom_type_scat_dispersion_imag
_atom_type_scat_source
C C 0.0033 0.0016 'International Tables Vol C Tables 4.2.6.8 and 6.1.1.4'
H H 0.0000 0.0000 'International Tables Vol C Tables 4.2.6.8 and 6.1.1.4'
N N 0.0061 0.0033 'International Tables Vol C Tables 4.2.6.8 and 6.1.1.4'
O O 0.0106 0.0060 'International Tables Vol C Tables 4.2.6.8 and 6.1.1.4'

loop_
_geom_angle_atom_site_label_1
_geom_angle_atom_site_label_2
_geom_angle_atom_site_label_3
_geom_angle_site_symmetry_1
_geom_angle_site_symmetry_3
_geom_angle
_geom_angle_publ_flag
C2 O1 C1 . . 117.07(8) ?
C8 N1 C9 . . 118.82(9) ?
O1 C1 H1A . . 110.5(9) ?
O1 C1 H1C . . 110.8(9) ?
H1A C1 H1C . . 110.7(13) ?
O1 C1 H1B . . 104.7(9) ?
H1A C1 H1B . . 110.6(12) ?
H1C C1 H1B . . 109.4(13) ?
O1 C2 C7 . . 115.77(9) ?
O1 C2 C3 . . 124.00(9) ?
C7 C2 C3 . . 120.23(9) ?
C4 C3 C2 . . 119.37(10) ?
C4 C3 H3A . . 119.3(8) ?
C2 C3 H3A . . 121.3(8) ?
C3 C4 C5 . . 121.10(9) ?
C3 C4 H4A . . 119.5(8) ?
C5 C4 H4A . . 119.4(8) ?
C4 C5 C6 . . 118.62(9) ?
C4 C5 C8 . . 122.06(9) ?
C6 C5 C8 . . 119.33(9) ?
C7 C6 C5 . . 121.02(10) ?
C7 C6 H6A . . 120.6(8) ?
C5 C6 H6A . . 118.4(8) ?
C6 C7 C2 . . 119.64(9) ?
C6 C7 H7A . . 120.9(8) ?
C2 C7 H7A . . 119.4(8) ?
N1 C8 C5 . . 122.17(9) ?
N1 C8 H8A . . 121.5(7) ?
C5 C8 H8A . . 116.3(7) ?
C14 C9 C10 . . 119.73(9) ?
C14 C9 N1 . . 122.27(9) ?
C10 C9 N1 . . 117.87(9) ?
C11 C10 C9 . . 118.72(9) ?
C11 C10 C15 . . 121.69(9) ?
C9 C10 C15 . . 119.58(9) ?
C10 C11 C12 . . 122.41(9) ?
C10 C11 H11A . . 117.6(7) ?
C12 C11 H11A . . 120.0(7) ?
C13 C12 C11 . . 117.30(9) ?
C13 C12 C12 . 2_655 120.73(6) ?
C11 C12 C12 . 2_655 121.96(6) ?
C14 C13 C12 . . 121.17(9) ?
C14 C13 H13A . . 117.8(7) ?
C12 C13 H13A . . 121.1(7) ?
C13 C14 C9 . . 120.66(9) ?
C13 C14 H14A . . 118.4(7) ?
C9 C14 H14A . . 120.9(7) ?
C10 C15 H15C . . 112.6(8) ?
C10 C15 H15B . . 110.1(9) ?
H15C C15 H15B . . 104.9(11) ?
C10 C15 H15A . . 111.0(8) ?
H15C C15 H15A . . 108.4(11) ?
H15B C15 H15A . . 109.6(12) ?

loop_
_geom_bond_atom_site_label_1
_geom_bond_atom_site_label_2
_geom_bond_site_symmetry_2
_geom_bond_distance
_geom_bond_publ_flag
O1 C2 . 1.3677(12) ?
O1 C1 . 1.4325(14) ?
N1 C8 . 1.2767(13) ?
N1 C9 . 1.4164(12) ?
C1 H1A . 0.999(16) ?
C1 H1C . 0.972(17) ?
C1 H1B . 0.981(15) ?
C2 C7 . 1.3978(15) ?
C2 C3 . 1.3982(14) ?
C3 C4 . 1.3891(14) ?
C3 H3A . 0.968(14) ?
C4 C5 . 1.3987(15) ?
C4 H4A . 0.969(14) ?
C5 C6 . 1.3993(14) ?
C5 C8 . 1.4657(13) ?
C6 C7 . 1.3851(14) ?
C6 H6A . 0.960(13) ?
C7 H7A . 0.965(14) ?
C8 H8A . 1.006(13) ?
C9 C14 . 1.3946(15) ?
C9 C10 . 1.4054(14) ?
C10 C11 . 1.3976(14) ?
C10 C15 . 1.5046(14) ?
C11 C12 . 1.4061(14) ?
C11 H11A . 0.992(14) ?
C12 C13 . 1.4039(14) ?
C12 C12 2_655 1.4930(18) ?
C13 C14 . 1.3892(14) ?
C13 H13A . 0.975(13) ?
C14 H14A . 0.976(13) ?
C15 H15C . 0.990(14) ?
C15 H15B . 1.000(15) ?
C15 H15A . 0.977(14) ?

loop_
_geom_hbond_atom_site_label_D
_geom_hbond_atom_site_label_H
_geom_hbond_atom_site_label_A
_geom_hbond_site_symmetry_A
_geom_hbond_distance_DH
_geom_hbond_distance_HA
_geom_hbond_distance_DA
_geom_hbond_angle_DHA
C6 H6A O1 6_555 0.960(13) 2.688(13) 3.4462(15) 136.32
